data_7130216
loop_
_publ_author_name
'Serrato, Melinda'
'Mohand, Melaimi'
'Bertrand, Guy'

_publ_section_title
;
 Cyclic (amino)(barrelene)carbenes: An original family of CAACs through a
 Novel Synthetic Pathway
;
_journal_name_full 'Chemical Communications'
_journal_paper_doi 10.1039/D2CC02565E
_journal_year 2022
_chemical_formula_moiety 'C29 H27 Au Cl N, C H Cl3'
_chemical_formula_sum 'C30 H28 Au Cl4 N'
_chemical_formula_weight 741.30
_space_group_crystal_system orthorhombic
_space_group_IT_number 61
_space_group_name_Hall '-P 2ac 2ab'
_space_group_name_H-M_alt 'P b c a'
_atom_sites_solution_hydrogens geom
_audit_creation_date 2019-02-25
_audit_creation_method
;
Olex2 1.2-beta
(compiled 2018.05.29 svn.r3508 for OlexSys, GUI svn.r5506)
;
_audit_update_record
;
2022-05-05 deposited with the CCDC.	2022-06-09 downloaded from the CCDC.
;
_cell_angle_alpha 90
_cell_angle_beta 90
_cell_angle_gamma 90
_cell_formula_units_Z 8
_cell_length_a 16.2539(4)
_cell_length_b 12.5480(3)
_cell_length_c 27.7949(6)
_cell_measurement_reflns_used 9903
_cell_measurement_temperature 100
_cell_measurement_theta_max 26.425
_cell_measurement_theta_min 2.521
_cell_volume 5668.9(2)
_computing_cell_refinement 'SAINT V8.38A (?, 2016)'
_computing_data_collection 'APEX3 v2017.3-0 (Bruker, 2017)'
_computing_data_reduction 'SAINT V8.38A (?, 2016)'
_computing_molecular_graphics 'Olex2 (Dolomanov et al., 2009)'
_computing_publication_material 'Olex2 (Dolomanov et al., 2009)'
_computing_structure_refinement 'XL (Sheldrick, 2008)'
_computing_structure_solution 'ShelXT (Sheldrick, 2015)'
_diffrn_ambient_temperature 100.0
_diffrn_detector 'Bruker APEX-II CCD'
_diffrn_detector_area_resol_mean 8.258
_diffrn_detector_type 'CCD Area Detector'
_diffrn_measured_fraction_theta_full 1.000
_diffrn_measured_fraction_theta_max 0.999
_diffrn_measurement_device 'Kappa Four-Circle Diffractometer'
_diffrn_measurement_device_type 'Bruker APEX II Ultra'
_diffrn_measurement_method '\w and \f scans'
_diffrn_radiation_monochromator 'Double Bounce Multilayer Mirrors'
_diffrn_radiation_probe x-ray
_diffrn_radiation_type MoK\a
_diffrn_radiation_wavelength 0.71073
_diffrn_reflns_av_R_equivalents 0.0376
_diffrn_reflns_av_unetI/netI 0.0211
_diffrn_reflns_Laue_measured_fraction_full 1.000
_diffrn_reflns_Laue_measured_fraction_max 0.999
_diffrn_reflns_limit_h_max 20
_diffrn_reflns_limit_h_min -17
_diffrn_reflns_limit_k_max 15
_diffrn_reflns_limit_k_min -13
_diffrn_reflns_limit_l_max 34
_diffrn_reflns_limit_l_min -33
_diffrn_reflns_number 46129
_diffrn_reflns_point_group_measured_fraction_full 1.000
_diffrn_reflns_point_group_measured_fraction_max 0.999
_diffrn_reflns_theta_full 25.242
_diffrn_reflns_theta_max 26.440
_diffrn_reflns_theta_min 1.465
_diffrn_source 'Micro Focus Rotating Anode'
_diffrn_source_type 'Bruker TXS'
_diffrn_standards_number 0
_exptl_absorpt_coefficient_mu 5.588
_exptl_absorpt_correction_T_max 0.4908
_exptl_absorpt_correction_T_min 0.4113
_exptl_absorpt_correction_type multi-scan
_exptl_absorpt_process_details
'SADABS-2016/2 (Bruker,2016/2) was used for absorption correction. wR2(int) was 0.0546 before and 0.0398 after correction. The Ratio of minimum to maximum transmission is 0.8380. The \l/2 correction factor is Not present.'
_exptl_crystal_colour colourless
_exptl_crystal_density_diffrn 1.737
_exptl_crystal_description block
_exptl_crystal_F_000 2896
_exptl_crystal_size_max 0.43
_exptl_crystal_size_mid 0.39
_exptl_crystal_size_min 0.25
_refine_diff_density_max 0.515
_refine_diff_density_min -0.642
_refine_diff_density_rms 0.086
_refine_ls_extinction_method none
_refine_ls_goodness_of_fit_ref 1.018
_refine_ls_hydrogen_treatment constr
_refine_ls_matrix_type full
_refine_ls_number_parameters 330
_refine_ls_number_reflns 5835
_refine_ls_number_restraints 0
_refine_ls_restrained_S_all 1.018
_refine_ls_R_factor_all 0.0275
_refine_ls_R_factor_gt 0.0187
_refine_ls_shift/su_max 0.002
_refine_ls_shift/su_mean 0.000
_refine_ls_structure_factor_coef Fsqd
_refine_ls_weighting_details 'w=1/[\s^2^(Fo^2^)+(0.0185P)^2^+6.5538P] where P=(Fo^2^+2Fc^2^)/3'
_refine_ls_weighting_scheme calc
_refine_ls_wR_factor_gt 0.0406
_refine_ls_wR_factor_ref 0.0438
_reflns_Friedel_coverage 0.000
_reflns_number_gt 4913
_reflns_number_total 5835
_reflns_threshold_expression 'I > 2\s(I)'
_cod_data_source_file d2cc02565e2.cif
_cod_data_source_block gb_mm164_whole_a
_cod_depositor_comments
;
The following automatic conversions were performed:

data item '_diffrn_radiation_probe' value 'X-ray' was changed to
'x-ray' in accordance with the
/home/data/users/saulius/crontab/automatic-downloads/rss-feeds/RSC/lib/dictionaries/cif_core.dic
dictionary named 'cif_core.dic' version 2.4.2 last updated on
2011-04-26.

Automatic conversion script
Id: cif_fix_values 7556 2019-12-06 15:28:31Z antanas 
;
_cod_database_code 7130216
_shelx_shelxl_version_number 2016/6
_shelx_space_group_comment
;
The symmetry employed for this shelxl refinement is uniquely defined
by the following loop, which should always be used as a source of
symmetry information in preference to the above space-group names.
They are only intended as comments.
;
_shelx_estimated_absorpt_t_max 0.336
_shelx_estimated_absorpt_t_min 0.197
_olex2_refinement_description
;
1. Fixed Uiso
 At 1.2 times of:
  All C(H) groups
 At 1.5 times of:
  All C(H,H,H) groups
2.a Ternary CH refined with riding coordinates:
 C29(H29), C30(H30)
2.b Aromatic/amide H refined with riding coordinates:
 C24(H24), C18(H18), C9(H9), C27(H27), C21(H21), C19(H19), C20(H20), C26(H26),
 C16(H16), C25(H25), C7(H7)
2.c Idealised Me refined as rotating group:
 C13(H13A,H13B,H13C), C15(H15A,H15B,H15C), C14(H14A,H14B,H14C), C11(H11A,H11B,
 H11C), C12(H12A,H12B,H12C)
;
_olex2_submission_special_instructions 'No special instructions were received'

loop_
_space_group_symop_operation_xyz
'x, y, z'
'-x+1/2, -y, z+1/2'
'-x, y+1/2, -z+1/2'
'x+1/2, -y+1/2, -z'
'-x, -y, -z'
'x-1/2, y, -z-1/2'
'x, -y-1/2, z-1/2'
'-x-1/2, y-1/2, z'

loop_
_atom_site_label
_atom_site_type_symbol
_atom_site_fract_x
_atom_site_fract_y
_atom_site_fract_z
_atom_site_U_iso_or_equiv
_atom_site_adp_type
_atom_site_occupancy
_atom_site_site_symmetry_order
_atom_site_calc_flag
_atom_site_refinement_flags_posn
_atom_site_refinement_flags_adp
_atom_site_refinement_flags_occupancy
_atom_site_disorder_assembly
_atom_site_disorder_group
Au1 Au 0.43528(2) 0.56747(2) 0.36324(2) 0.01261(4) Uani 1 1 d . . . . .
Cl1 Cl 0.36137(4) 0.70411(5) 0.39620(2) 0.02081(15) Uani 1 1 d . . . . .
Cl2 Cl 0.23692(5) 0.51974(6) 0.44442(3) 0.03362(19) Uani 1 1 d . . . . .
Cl3 Cl 0.06162(6) 0.48435(8) 0.44642(4) 0.0500(2) Uani 1 1 d . . . . .
Cl4 Cl 0.16053(7) 0.43471(8) 0.53023(3) 0.0540(3) Uani 1 1 d . . . . .
N1 N 0.51459(13) 0.36067(16) 0.36137(8) 0.0124(4) Uani 1 1 d . . . . .
C10 C 0.40472(17) 0.3079(2) 0.41635(10) 0.0159(6) Uani 1 1 d . . . . .
C3 C 0.56725(16) 0.32000(19) 0.28603(10) 0.0141(5) Uani 1 1 d . . . . .
C1 C 0.49671(15) 0.44520(19) 0.33624(9) 0.0123(5) Uani 1 1 d . . . . .
C28 C 0.49502(17) 0.3915(2) 0.20189(10) 0.0161(6) Uani 1 1 d . . . . .
C24 C 0.37977(16) 0.4564(2) 0.24830(10) 0.0157(6) Uani 1 1 d . . . . .
H24 H 0.357217 0.481017 0.277803 0.019 Uiso 1 1 calc R . . . .
C5 C 0.48513(16) 0.3453(2) 0.41051(10) 0.0151(6) Uani 1 1 d . . . . .
C13 C 0.34476(17) 0.2931(3) 0.37580(10) 0.0230(6) Uani 1 1 d . . . . .
H13A H 0.298767 0.342878 0.379695 0.035 Uiso 1 1 calc GR . . . .
H13B H 0.323939 0.219834 0.376121 0.035 Uiso 1 1 calc GR . . . .
H13C H 0.372452 0.307003 0.345111 0.035 Uiso 1 1 calc GR . . . .
C18 C 0.61819(17) 0.6034(2) 0.28612(10) 0.0175(6) Uani 1 1 d . . . . .
H18 H 0.595759 0.627795 0.315702 0.021 Uiso 1 1 calc R . . . .
C23 C 0.46159(16) 0.42701(19) 0.24558(10) 0.0135(5) Uani 1 1 d . . . . .
C9 C 0.37798(19) 0.2868(2) 0.46300(10) 0.0216(6) Uani 1 1 d . . . . .
H9 H 0.324028 0.259634 0.467733 0.026 Uiso 1 1 calc R . . . .
C17 C 0.59277(16) 0.5078(2) 0.26626(10) 0.0137(6) Uani 1 1 d . . . . .
C2 C 0.56057(16) 0.27136(19) 0.33522(10) 0.0161(6) Uani 1 1 d . . . . .
C15 C 0.51038(18) 0.1686(2) 0.33518(11) 0.0220(6) Uani 1 1 d . . . . .
H15A H 0.499438 0.146690 0.368415 0.033 Uiso 1 1 calc GR . . . .
H15B H 0.541341 0.112440 0.318660 0.033 Uiso 1 1 calc GR . . . .
H15C H 0.458133 0.180620 0.318445 0.033 Uiso 1 1 calc GR . . . .
C22 C 0.62550(16) 0.4720(2) 0.22263(10) 0.0159(6) Uani 1 1 d . . . . .
C27 C 0.44664(18) 0.3837(2) 0.16156(10) 0.0194(6) Uani 1 1 d . . . . .
H27 H 0.469330 0.359100 0.132085 0.023 Uiso 1 1 calc R . . . .
C4 C 0.52746(16) 0.43066(19) 0.28564(9) 0.0123(5) Uani 1 1 d . . . . .
C21 C 0.68408(16) 0.5320(2) 0.19880(10) 0.0193(6) Uani 1 1 d . . . . .
H21 H 0.706365 0.507699 0.169167 0.023 Uiso 1 1 calc R . . . .
C8 C 0.42785(19) 0.3043(2) 0.50278(10) 0.0245(7) Uani 1 1 d . . . . .
C19 C 0.67772(17) 0.6637(2) 0.26174(11) 0.0206(6) Uani 1 1 d . . . . .
H19 H 0.696010 0.729400 0.274907 0.025 Uiso 1 1 calc R . . . .
C14 C 0.64490(18) 0.2527(2) 0.35810(11) 0.0236(7) Uani 1 1 d . . . . .
H14A H 0.676967 0.318765 0.356950 0.035 Uiso 1 1 calc GR . . . .
H14B H 0.674013 0.196699 0.340357 0.035 Uiso 1 1 calc GR . . . .
H14C H 0.637776 0.230579 0.391661 0.035 Uiso 1 1 calc GR . . . .
C20 C 0.71006(16) 0.6277(2) 0.21843(10) 0.0193(6) Uani 1 1 d . . . . .
H20 H 0.750312 0.669057 0.202137 0.023 Uiso 1 1 calc R . . . .
C26 C 0.36372(18) 0.4123(2) 0.16428(10) 0.0195(6) Uani 1 1 d . . . . .
H26 H 0.329871 0.406310 0.136552 0.023 Uiso 1 1 calc R . . . .
C6 C 0.53569(18) 0.3699(2) 0.44961(10) 0.0201(6) Uani 1 1 d . . . . .
C29 C 0.58746(17) 0.3682(2) 0.20469(10) 0.0182(6) Uani 1 1 d . . . . .
H29 H 0.611073 0.343753 0.173344 0.022 Uiso 1 1 calc R . . . .
C16 C 0.59818(17) 0.2870(2) 0.24487(10) 0.0193(6) Uani 1 1 d . . . . .
H16 H 0.624310 0.219895 0.240713 0.023 Uiso 1 1 calc R . . . .
C25 C 0.33029(17) 0.4494(2) 0.20695(10) 0.0189(6) Uani 1 1 d . . . . .
H25 H 0.274100 0.470017 0.208268 0.023 Uiso 1 1 calc R . . . .
C30 C 0.1572(2) 0.4382(2) 0.46686(12) 0.0309(7) Uani 1 1 d . . . . .
H30 H 0.165563 0.364147 0.454481 0.037 Uiso 1 1 calc R . . . .
C11 C 0.61903(19) 0.4232(3) 0.44488(12) 0.0302(7) Uani 1 1 d . . . . .
H11A H 0.662511 0.369638 0.448298 0.045 Uiso 1 1 calc GR . . . .
H11B H 0.625097 0.477314 0.470056 0.045 Uiso 1 1 calc GR . . . .
H11C H 0.623346 0.457118 0.413215 0.045 Uiso 1 1 calc GR . . . .
C7 C 0.5054(2) 0.3474(2) 0.49533(11) 0.0284(7) Uani 1 1 d . . . . .
H7 H 0.539094 0.362107 0.522458 0.034 Uiso 1 1 calc R . . . .
C12 C 0.3969(2) 0.2767(3) 0.55278(11) 0.0370(8) Uani 1 1 d . . . . .
H12A H 0.341611 0.306449 0.557242 0.056 Uiso 1 1 calc GR . . . .
H12B H 0.434144 0.306905 0.576913 0.056 Uiso 1 1 calc GR . . . .
H12C H 0.394785 0.199124 0.556475 0.056 Uiso 1 1 calc GR . . . .

loop_
_atom_site_aniso_label
_atom_site_aniso_U_11
_atom_site_aniso_U_22
_atom_site_aniso_U_33
_atom_site_aniso_U_23
_atom_site_aniso_U_13
_atom_site_aniso_U_12
Au1 0.01343(6) 0.01240(5) 0.01200(6) -0.00077(4) 0.00005(4) 0.00209(4)
Cl1 0.0235(4) 0.0180(3) 0.0209(4) -0.0014(3) 0.0031(3) 0.0077(3)
Cl2 0.0380(5) 0.0333(4) 0.0296(4) -0.0008(4) 0.0012(4) 0.0024(4)
Cl3 0.0406(5) 0.0519(6) 0.0575(6) 0.0039(5) -0.0168(5) -0.0053(4)
Cl4 0.0642(7) 0.0668(7) 0.0310(5) 0.0150(5) -0.0072(5) -0.0148(5)
N1 0.0094(10) 0.0123(10) 0.0154(12) -0.0012(9) -0.0011(9) -0.0006(8)
C10 0.0179(13) 0.0141(12) 0.0155(14) -0.0017(11) 0.0005(11) 0.0011(11)
C3 0.0123(13) 0.0099(12) 0.0203(15) -0.0004(11) -0.0028(11) 0.0011(10)
C1 0.0095(12) 0.0127(12) 0.0145(14) -0.0003(11) -0.0031(10) -0.0010(10)
C28 0.0168(14) 0.0134(12) 0.0180(15) -0.0009(11) -0.0004(11) 0.0007(11)
C24 0.0148(13) 0.0142(13) 0.0181(15) -0.0010(11) 0.0015(11) -0.0017(10)
C5 0.0187(14) 0.0150(12) 0.0117(14) 0.0001(11) 0.0005(11) 0.0026(11)
C13 0.0171(14) 0.0317(16) 0.0203(16) -0.0055(13) 0.0020(12) -0.0028(13)
C18 0.0167(14) 0.0165(13) 0.0194(15) -0.0015(12) 0.0005(12) 0.0014(11)
C23 0.0172(13) 0.0083(12) 0.0149(14) 0.0010(11) -0.0015(11) -0.0023(10)
C9 0.0260(16) 0.0175(14) 0.0211(16) 0.0028(12) 0.0053(13) -0.0016(12)
C17 0.0100(12) 0.0149(13) 0.0162(15) 0.0037(11) -0.0020(11) 0.0024(10)
C2 0.0163(14) 0.0126(13) 0.0194(15) -0.0003(11) 0.0000(12) 0.0031(10)
C15 0.0249(16) 0.0130(13) 0.0280(18) -0.0018(12) 0.0072(13) -0.0011(11)
C22 0.0123(13) 0.0177(13) 0.0178(15) -0.0006(11) -0.0005(11) 0.0020(11)
C27 0.0252(16) 0.0170(13) 0.0160(15) -0.0036(12) 0.0008(12) -0.0022(12)
C4 0.0130(13) 0.0102(12) 0.0138(14) -0.0014(11) 0.0011(11) 0.0012(10)
C21 0.0111(13) 0.0281(15) 0.0186(15) 0.0008(12) 0.0013(11) 0.0037(11)
C8 0.0353(18) 0.0227(15) 0.0155(15) 0.0047(12) 0.0007(13) 0.0045(13)
C19 0.0200(15) 0.0146(13) 0.0273(17) 0.0017(12) -0.0035(13) -0.0021(11)
C14 0.0196(15) 0.0271(15) 0.0240(17) 0.0041(13) -0.0013(13) 0.0076(12)
C20 0.0114(14) 0.0240(15) 0.0226(16) 0.0099(13) -0.0031(12) -0.0024(11)
C26 0.0231(15) 0.0193(14) 0.0161(15) 0.0003(12) -0.0056(12) -0.0043(11)
C6 0.0205(15) 0.0206(14) 0.0191(16) 0.0006(12) -0.0030(12) 0.0014(11)
C29 0.0163(14) 0.0200(14) 0.0182(15) -0.0042(12) 0.0039(11) 0.0017(11)
C16 0.0179(14) 0.0165(13) 0.0236(16) -0.0032(12) 0.0029(12) 0.0049(11)
C25 0.0134(13) 0.0193(14) 0.0239(16) 0.0019(12) -0.0012(12) -0.0012(11)
C30 0.042(2) 0.0251(16) 0.0254(18) -0.0015(14) -0.0070(15) -0.0010(15)
C11 0.0240(17) 0.0396(19) 0.0270(18) -0.0045(15) -0.0090(14) -0.0052(14)
C7 0.0345(18) 0.0348(17) 0.0160(16) 0.0002(14) -0.0089(14) 0.0041(14)
C12 0.048(2) 0.045(2) 0.0178(17) 0.0097(16) 0.0025(16) 0.0033(17)

loop_
_atom_type_symbol
_atom_type_description
_atom_type_scat_dispersion_real
_atom_type_scat_dispersion_imag
_atom_type_scat_source
C C 0.0033 0.0016 'International Tables Vol C Tables 4.2.6.8 and 6.1.1.4'
H H 0.0000 0.0000 'International Tables Vol C Tables 4.2.6.8 and 6.1.1.4'
Au Au -2.0133 8.8022 'International Tables Vol C Tables 4.2.6.8 and 6.1.1.4'
Cl Cl 0.1484 0.1585 'International Tables Vol C Tables 4.2.6.8 and 6.1.1.4'
N N 0.0061 0.0033 'International Tables Vol C Tables 4.2.6.8 and 6.1.1.4'

loop_
_geom_angle_atom_site_label_1
_geom_angle_atom_site_label_2
_geom_angle_atom_site_label_3
_geom_angle
_geom_angle_site_symmetry_1
_geom_angle_site_symmetry_3
_geom_angle_publ_flag
C1 Au1 Cl1 177.75(8) . . ?
C1 N1 C5 122.4(2) . . ?
C1 N1 C2 116.8(2) . . ?
C5 N1 C2 120.5(2) . . ?
C5 C10 C13 124.1(2) . . ?
C9 C10 C5 117.6(3) . . ?
C9 C10 C13 118.2(3) . . ?
C2 C3 C4 110.1(2) . . ?
C16 C3 C2 133.7(2) . . ?
C16 C3 C4 116.1(2) . . ?
N1 C1 Au1 122.72(19) . . ?
N1 C1 C4 109.2(2) . . ?
C4 C1 Au1 128.07(18) . . ?
C23 C28 C29 113.4(2) . . ?
C27 C28 C23 120.5(3) . . ?
C27 C28 C29 126.1(3) . . ?
C23 C24 C25 119.3(3) . . ?
C10 C5 N1 117.4(2) . . ?
C6 C5 N1 120.4(2) . . ?
C6 C5 C10 122.2(3) . . ?
C17 C18 C19 118.7(3) . . ?
C28 C23 C4 111.4(2) . . ?
C24 C23 C28 120.3(2) . . ?
C24 C23 C4 128.3(2) . . ?
C8 C9 C10 121.9(3) . . ?
C18 C17 C22 120.8(3) . . ?
C18 C17 C4 127.9(2) . . ?
C22 C17 C4 111.4(2) . . ?
C3 C2 N1 99.80(19) . . ?
C3 C2 C15 112.4(2) . . ?
C3 C2 C14 112.1(2) . . ?
C15 C2 N1 111.0(2) . . ?
C15 C2 C14 110.5(2) . . ?
C14 C2 N1 110.6(2) . . ?
C17 C22 C29 113.8(2) . . ?
C21 C22 C17 120.1(3) . . ?
C21 C22 C29 126.0(3) . . ?
C28 C27 C26 119.4(3) . . ?
C3 C4 C23 105.7(2) . . ?
C3 C4 C17 106.4(2) . . ?
C1 C4 C3 104.1(2) . . ?
C1 C4 C23 116.6(2) . . ?
C1 C4 C17 118.8(2) . . ?
C17 C4 C23 104.2(2) . . ?
C22 C21 C20 119.6(3) . . ?
C9 C8 C12 120.0(3) . . ?
C7 C8 C9 118.2(3) . . ?
C7 C8 C12 121.8(3) . . ?
C20 C19 C18 120.3(3) . . ?
C21 C20 C19 120.5(3) . . ?
C25 C26 C27 120.7(3) . . ?
C5 C6 C11 123.7(3) . . ?
C7 C6 C5 117.2(3) . . ?
C7 C6 C11 119.0(3) . . ?
C22 C29 C28 104.5(2) . . ?
C16 C29 C28 106.1(2) . . ?
C16 C29 C22 106.6(2) . . ?
C3 C16 C29 112.5(2) . . ?
C26 C25 C24 119.8(3) . . ?
Cl3 C30 Cl2 110.16(17) . . ?
Cl3 C30 Cl4 111.08(19) . . ?
Cl4 C30 Cl2 110.15(17) . . ?
C8 C7 C6 122.5(3) . . ?

loop_
_geom_bond_atom_site_label_1
_geom_bond_atom_site_label_2
_geom_bond_distance
_geom_bond_site_symmetry_2
_geom_bond_publ_flag
Au1 Cl1 2.2852(6) . ?
Au1 C1 1.978(2) . ?
Cl2 C30 1.765(3) . ?
Cl3 C30 1.752(3) . ?
Cl4 C30 1.763(3) . ?
N1 C1 1.303(3) . ?
N1 C5 1.460(3) . ?
N1 C2 1.531(3) . ?
C10 C5 1.398(4) . ?
C10 C13 1.502(4) . ?
C10 C9 1.393(4) . ?
C3 C2 1.501(4) . ?
C3 C4 1.532(3) . ?
C3 C16 1.316(4) . ?
C1 C4 1.504(4) . ?
C28 C23 1.403(4) . ?
C28 C27 1.373(4) . ?
C28 C29 1.533(4) . ?
C24 C23 1.382(4) . ?
C24 C25 1.405(4) . ?
C5 C6 1.397(4) . ?
C18 C17 1.384(4) . ?
C18 C19 1.402(4) . ?
C23 C4 1.545(4) . ?
C9 C8 1.389(4) . ?
C17 C22 1.399(4) . ?
C17 C4 1.535(4) . ?
C2 C15 1.526(4) . ?
C2 C14 1.529(4) . ?
C22 C21 1.383(4) . ?
C22 C29 1.526(4) . ?
C27 C26 1.397(4) . ?
C21 C20 1.385(4) . ?
C8 C7 1.387(4) . ?
C8 C12 1.518(4) . ?
C19 C20 1.389(4) . ?
C26 C25 1.385(4) . ?
C6 C11 1.516(4) . ?
C6 C7 1.392(4) . ?
C29 C16 1.521(4) . ?
